data_1552829
loop_
_publ_author_name
'Hu, Jianwen'
'Kan, Chao'
'Wang, Haobing'
'Ma, Haiyan'

_publ_section_title
;
 Highly Active Chiral Oxazolinyl Aminophenolate Magnesium Initiators for
 Isoselective Ring-Opening Polymerization of rac-Lactide: Dinuclearity
 Induced Enantiomorphic Site Control
;
_journal_issue 14
_journal_name_full Macromolecules
_journal_page_first 5304
_journal_paper_doi 10.1021/acs.macromol.8b00924
_journal_volume 51
_journal_year 2018
_chemical_absolute_configuration rmad
_chemical_formula_moiety 'C50 H57 Mg N3 O2 Si2, C3.5 H4'
_chemical_formula_sum 'C53.5 H61 Mg N3 O2 Si2'
_chemical_formula_weight 858.54
_space_group_crystal_system monoclinic
_space_group_IT_number 5
_space_group_name_Hall 'C 2y'
_space_group_name_H-M_alt 'C 1 2 1'
_atom_sites_solution_hydrogens geom
_atom_sites_solution_primary direct
_audit_creation_date 2015-03-31
_audit_creation_method
;
Olex2 1.2
(compiled 2015.01.26 svn.r3150 for OlexSys, GUI svn.r4998)
;
_cell_angle_alpha 90
_cell_angle_beta 98.636(4)
_cell_angle_gamma 90
_cell_formula_units_Z 4
_cell_length_a 22.132(5)
_cell_length_b 11.214(3)
_cell_length_c 19.876(5)
_cell_measurement_reflns_used 1053
_cell_measurement_temperature 130
_cell_measurement_theta_max 16.693
_cell_measurement_theta_min 2.224
_cell_volume 4877(2)
_computing_cell_refinement 'SAINT v7.68A (Bruker, 2009)'
_computing_data_reduction 'SAINT v7.68A (Bruker, 2009)'
_computing_molecular_graphics 'Olex2 (Dolomanov et al., 2009)'
_computing_publication_material 'Olex2 (Dolomanov et al., 2009)'
_computing_structure_refinement 'XL (Sheldrick, 2008)'
_computing_structure_solution 'XS (Sheldrick, 2008)'
_diffrn_ambient_temperature 130
_diffrn_measured_fraction_theta_full 1.000
_diffrn_measured_fraction_theta_max 0.989
_diffrn_measurement_device_type 'Bruker APEX-II CCD'
_diffrn_measurement_method '\f and \w scans'
_diffrn_radiation_monochromator graphite
_diffrn_radiation_type MoK\a
_diffrn_radiation_wavelength 0.71073
_diffrn_reflns_av_R_equivalents 0.1640
_diffrn_reflns_av_unetI/netI 0.3094
_diffrn_reflns_Laue_measured_fraction_full 1.000
_diffrn_reflns_Laue_measured_fraction_max 0.989
_diffrn_reflns_limit_h_max 23
_diffrn_reflns_limit_h_min -31
_diffrn_reflns_limit_k_max 15
_diffrn_reflns_limit_k_min -15
_diffrn_reflns_limit_l_max 28
_diffrn_reflns_limit_l_min -28
_diffrn_reflns_number 24079
_diffrn_reflns_point_group_measured_fraction_full 0.887
_diffrn_reflns_point_group_measured_fraction_max 0.862
_diffrn_reflns_theta_full 26.000
_diffrn_reflns_theta_max 30.412
_diffrn_reflns_theta_min 1.036
_diffrn_standards_number 0
_exptl_absorpt_coefficient_mu 0.128
_exptl_absorpt_correction_T_max 0.7460
_exptl_absorpt_correction_T_min 0.5972
_exptl_absorpt_correction_type multi-scan
_exptl_absorpt_process_details
;
SADABS-2008/1 (Bruker,2008) was used for absorption correction.
wR2(int) was 0.0691 before and 0.0584 after correction.
The Ratio of minimum to maximum transmission is 0.8005.
The \l/2 correction factor is 0.0015.
;
_exptl_crystal_colour colourless
_exptl_crystal_density_diffrn 1.169
_exptl_crystal_description block
_exptl_crystal_F_000 1836
_exptl_crystal_size_max 0.25
_exptl_crystal_size_mid 0.15
_exptl_crystal_size_min 0.05
_refine_diff_density_max 0.333
_refine_diff_density_min -0.363
_refine_diff_density_rms 0.087
_refine_ls_abs_structure_details
;
 Flack x determined using 1182 quotients [(I+)-(I-)]/[(I+)+(I-)]
 (Parsons, Flack and Wagner, Acta Cryst. B69 (2013) 249-259).
;
_refine_ls_abs_structure_Flack 0.03(18)
_refine_ls_extinction_method none
_refine_ls_goodness_of_fit_ref 0.907
_refine_ls_hydrogen_treatment constr
_refine_ls_matrix_type full
_refine_ls_number_parameters 564
_refine_ls_number_reflns 12718
_refine_ls_number_restraints 1
_refine_ls_restrained_S_all 0.906
_refine_ls_R_factor_all 0.2477
_refine_ls_R_factor_gt 0.0751
_refine_ls_shift/su_max 0.000
_refine_ls_shift/su_mean 0.000
_refine_ls_structure_factor_coef Fsqd
_refine_ls_weighting_details 'w=1/[\s^2^(Fo^2^)+(0.0539P)^2^] where P=(Fo^2^+2Fc^2^)/3'
_refine_ls_weighting_scheme calc
_refine_ls_wR_factor_gt 0.1181
_refine_ls_wR_factor_ref 0.1824
_reflns_Friedel_coverage 0.664
_reflns_Friedel_fraction_full 0.760
_reflns_Friedel_fraction_max 0.722
_reflns_number_gt 4605
_reflns_number_total 12718
_reflns_threshold_expression 'I > 2\s(I)'
_cod_data_source_file ma8b00924_si_002.cif
_cod_data_source_block mo_dm15237_0m
_cod_original_formula_sum 'C53.50 H61 Mg N3 O2 Si2'
_cod_database_code 1552829
_shelxl_version_number 2014-3
_shelx_space_group_comment
;
The symmetry employed for this shelxl refinement is uniquely defined
by the following loop, which should always be used as a source of
symmetry information in preference to the above space-group names.
They are only intended as comments.
;
_shelx_estimated_absorpt_t_max 0.994
_shelx_estimated_absorpt_t_min 0.969
_olex2_refinement_description
;
1. Fixed Uiso
 At 1.2 times of:
  All C(H) groups, All C(H,H) groups
 At 1.5 times of:
  All C(H,H,H) groups
2. Others
 Fixed Sof: H55A(0.5) H55B(0.5) H55C(0.5)
3.a Ternary CH refined with riding coordinates:
 C11(H11)
3.b Secondary CH2 refined with riding coordinates:
 C7(H7A,H7B), C8(H8A,H8B), C10(H10A,H10B), C18(H18A,H18B)
3.c Aromatic/amide H refined with riding coordinates:
 C3(H3), C5(H5), C13(H13), C14(H14), C15(H15), C16(H16), C17(H17), C20(H20),
 C21(H21), C22(H22), C23(H23), C24(H24), C28(H28), C29(H29), C30(H30), C31(H31),
  C32(H32), C34(H34), C35(H35), C36(H36), C37(H37), C38(H38), C40(H40),
 C41(H41), C42(H42), C43(H43), C44(H44), C51(H51), C52(H52), C53(H53)
3.d Idealised Me refined as rotating group:
 C25(H25A,H25B,H25C), C45(H45A,H45B,H45C), C46(H46A,H46B,H46C), C47(H47A,H47B,
 H47C), C48(H48A,H48B,H48C), C49(H49A,H49B,H49C), C50(H50A,H50B,H50C), C55(H55A,
 H55B,H55C)
;
_olex2_submission_special_instructions 'No special instructions were received'

loop_
_space_group_symop_operation_xyz
'x, y, z'
'-x, y, -z'
'x+1/2, y+1/2, z'
'-x+1/2, y+1/2, -z'

loop_
_atom_site_label
_atom_site_type_symbol
_atom_site_fract_x
_atom_site_fract_y
_atom_site_fract_z
_atom_site_U_iso_or_equiv
_atom_site_adp_type
_atom_site_occupancy
_atom_site_site_symmetry_order
_atom_site_calc_flag
_atom_site_refinement_flags_posn
_atom_site_refinement_flags_adp
_atom_site_refinement_flags_occupancy
_atom_site_disorder_assembly
_atom_site_disorder_group
Si1 Si 0.31377(8) 0.2266(2) 0.34976(11) 0.0305(5) Uani 1 1 d . . . . .
Si2 Si 0.18962(9) 0.2530(2) 0.39572(11) 0.0333(6) Uani 1 1 d . . . . .
Mg1 Mg 0.21562(9) 0.3795(2) 0.26110(12) 0.0259(6) Uani 1 1 d . . . . .
O1 O 0.27749(18) 0.4410(5) 0.2121(2) 0.0259(12) Uani 1 1 d . . . . .
O2 O 0.0766(2) 0.5595(5) 0.1419(2) 0.0318(13) Uani 1 1 d . . . . .
N1 N 0.1622(2) 0.2875(5) 0.1739(3) 0.0244(14) Uani 1 1 d . . . . .
N2 N 0.1442(2) 0.5040(5) 0.2329(3) 0.0256(15) Uani 1 1 d . . . . .
N3 N 0.2391(2) 0.2709(6) 0.3388(3) 0.0277(15) Uani 1 1 d . . . . .
C1 C 0.2620(3) 0.4836(7) 0.1504(4) 0.0250(17) Uani 1 1 d . . . . .
C2 C 0.2886(3) 0.5883(7) 0.1279(4) 0.0239(17) Uani 1 1 d . . . . .
C3 C 0.2616(3) 0.6387(7) 0.0663(3) 0.0234(17) Uani 1 1 d . . . . .
H3 H 0.2766 0.7133 0.0532 0.028 Uiso 1 1 calc R . . . .
C4 C 0.2140(3) 0.5848(7) 0.0232(4) 0.0268(18) Uani 1 1 d . . . . .
C5 C 0.1955(3) 0.4724(7) 0.0411(4) 0.0307(19) Uani 1 1 d . . . . .
H5 H 0.1660 0.4300 0.0105 0.037 Uiso 1 1 calc R . . . .
C6 C 0.2193(3) 0.4210(6) 0.1028(4) 0.0233(17) Uani 1 1 d . . . . .
C7 C 0.2018(3) 0.2957(6) 0.1191(4) 0.0253(17) Uani 1 1 d . . . . .
H7A H 0.1800 0.2585 0.0772 0.030 Uiso 1 1 calc R . . . .
H7B H 0.2396 0.2492 0.1333 0.030 Uiso 1 1 calc R . . . .
C8 C 0.1039(3) 0.3502(7) 0.1517(4) 0.0282(18) Uani 1 1 d . . . . .
H8A H 0.0701 0.3094 0.1700 0.034 Uiso 1 1 calc R . . . .
H8B H 0.0945 0.3504 0.1014 0.034 Uiso 1 1 calc R . . . .
C9 C 0.1103(3) 0.4747(7) 0.1777(4) 0.0260(18) Uani 1 1 d . . . . .
C10 C 0.0993(3) 0.6703(7) 0.1752(4) 0.0339(19) Uani 1 1 d . . . . .
H10A H 0.0652 0.7253 0.1797 0.041 Uiso 1 1 calc R . . . .
H10B H 0.1281 0.7107 0.1491 0.041 Uiso 1 1 calc R . . . .
C11 C 0.1317(3) 0.6308(7) 0.2451(4) 0.0274(18) Uani 1 1 d . . . . .
H11 H 0.1709 0.6755 0.2572 0.033 Uiso 1 1 calc R . . . .
C12 C 0.0926(3) 0.6437(7) 0.3014(4) 0.0304(18) Uani 1 1 d . . . . .
C13 C 0.1126(4) 0.7093(9) 0.3591(4) 0.048(2) Uani 1 1 d . . . . .
H13 H 0.1515 0.7466 0.3641 0.057 Uiso 1 1 calc R . . . .
C14 C 0.0766(4) 0.7212(9) 0.4100(4) 0.055(3) Uani 1 1 d . . . . .
H14 H 0.0906 0.7678 0.4492 0.066 Uiso 1 1 calc R . . . .
C15 C 0.0213(4) 0.6669(9) 0.4042(4) 0.053(3) Uani 1 1 d . . . . .
H15 H -0.0036 0.6763 0.4388 0.064 Uiso 1 1 calc R . . . .
C16 C 0.0012(4) 0.5980(9) 0.3480(5) 0.050(3) Uani 1 1 d . . . . .
H16 H -0.0371 0.5587 0.3444 0.059 Uiso 1 1 calc R . . . .
C17 C 0.0367(3) 0.5855(8) 0.2963(4) 0.037(2) Uani 1 1 d . . . . .
H17 H 0.0227 0.5374 0.2577 0.044 Uiso 1 1 calc R . . . .
C18 C 0.1545(3) 0.1605(7) 0.1939(4) 0.0302(18) Uani 1 1 d . . . . .
H18A H 0.1262 0.1588 0.2280 0.036 Uiso 1 1 calc R . . . .
H18B H 0.1946 0.1310 0.2167 0.036 Uiso 1 1 calc R . . . .
C19 C 0.1311(3) 0.0745(7) 0.1380(4) 0.0311(19) Uani 1 1 d . . . . .
C20 C 0.0702(3) 0.0423(8) 0.1257(4) 0.039(2) Uani 1 1 d . . . . .
H20 H 0.0422 0.0784 0.1514 0.047 Uiso 1 1 calc R . . . .
C21 C 0.0495(4) -0.0406(9) 0.0774(4) 0.048(2) Uani 1 1 d . . . . .
H21 H 0.0074 -0.0608 0.0698 0.058 Uiso 1 1 calc R . . . .
C22 C 0.0888(4) -0.0956(8) 0.0393(4) 0.048(2) Uani 1 1 d . . . . .
H22 H 0.0741 -0.1524 0.0052 0.057 Uiso 1 1 calc R . . . .
C23 C 0.1505(4) -0.0659(8) 0.0520(4) 0.040(2) Uani 1 1 d . . . . .
H23 H 0.1786 -0.1040 0.0273 0.048 Uiso 1 1 calc R . . . .
C24 C 0.1707(3) 0.0180(7) 0.1000(4) 0.039(2) Uani 1 1 d . . . . .
H24 H 0.2129 0.0384 0.1075 0.047 Uiso 1 1 calc R . . . .
C25 C 0.1831(3) 0.6462(7) -0.0408(4) 0.0305(19) Uani 1 1 d . . . . .
H25A H 0.1395 0.6561 -0.0383 0.046 Uiso 1 1 calc GR . . . .
H25B H 0.1880 0.5976 -0.0806 0.046 Uiso 1 1 calc GR . . . .
H25C H 0.2018 0.7246 -0.0448 0.046 Uiso 1 1 calc GR . . . .
C26 C 0.3407(3) 0.6505(7) 0.1756(4) 0.0265(18) Uani 1 1 d . . . . .
C27 C 0.3098(3) 0.7102(7) 0.2308(4) 0.0246(17) Uani 1 1 d . . . . .
C28 C 0.2710(3) 0.8083(7) 0.2142(4) 0.0323(19) Uani 1 1 d . . . . .
H28 H 0.2626 0.8353 0.1684 0.039 Uiso 1 1 calc R . . . .
C29 C 0.2449(3) 0.8659(8) 0.2644(4) 0.037(2) Uani 1 1 d . . . . .
H29 H 0.2188 0.9321 0.2521 0.045 Uiso 1 1 calc R . . . .
C30 C 0.2553(3) 0.8313(7) 0.3304(4) 0.037(2) Uani 1 1 d . . . . .
H30 H 0.2390 0.8753 0.3644 0.044 Uiso 1 1 calc R . . . .
C31 C 0.2901(3) 0.7306(8) 0.3472(4) 0.036(2) Uani 1 1 d . . . . .
H31 H 0.2959 0.7013 0.3925 0.043 Uiso 1 1 calc R . . . .
C32 C 0.3168(3) 0.6722(7) 0.2974(4) 0.0328(19) Uani 1 1 d . . . . .
H32 H 0.3407 0.6031 0.3099 0.039 Uiso 1 1 calc R . . . .
C33 C 0.3752(3) 0.7421(7) 0.1369(3) 0.0284(18) Uani 1 1 d . . . . .
C34 C 0.3976(3) 0.7041(7) 0.0791(4) 0.0303(19) Uani 1 1 d . . . . .
H34 H 0.3871 0.6270 0.0613 0.036 Uiso 1 1 calc R . . . .
C35 C 0.4354(3) 0.7772(8) 0.0463(4) 0.038(2) Uani 1 1 d . . . . .
H35 H 0.4504 0.7499 0.0067 0.046 Uiso 1 1 calc R . . . .
C36 C 0.4507(3) 0.8897(9) 0.0722(4) 0.042(2) Uani 1 1 d . . . . .
H36 H 0.4757 0.9407 0.0499 0.051 Uiso 1 1 calc R . . . .
C37 C 0.4295(3) 0.9270(8) 0.1301(4) 0.042(2) Uani 1 1 d . . . . .
H37 H 0.4407 1.0033 0.1486 0.050 Uiso 1 1 calc R . . . .
C38 C 0.3917(3) 0.8540(7) 0.1621(4) 0.0324(19) Uani 1 1 d . . . . .
H38 H 0.3771 0.8816 0.2019 0.039 Uiso 1 1 calc R . . . .
C39 C 0.3931(3) 0.5649(7) 0.2050(3) 0.0246(17) Uani 1 1 d . . . . .
C40 C 0.3999(3) 0.4513(7) 0.1803(4) 0.0287(18) Uani 1 1 d . . . . .
H40 H 0.3705 0.4215 0.1444 0.034 Uiso 1 1 calc R . . . .
C41 C 0.4487(3) 0.3805(8) 0.2070(4) 0.040(2) Uani 1 1 d . . . . .
H41 H 0.4524 0.3027 0.1891 0.048 Uiso 1 1 calc R . . . .
C42 C 0.4921(3) 0.4202(8) 0.2589(4) 0.039(2) Uani 1 1 d . . . . .
H42 H 0.5252 0.3702 0.2773 0.047 Uiso 1 1 calc R . . . .
C43 C 0.4869(3) 0.5334(8) 0.2835(4) 0.039(2) Uani 1 1 d . . . . .
H43 H 0.5165 0.5618 0.3195 0.047 Uiso 1 1 calc R . . . .
C44 C 0.4386(3) 0.6072(8) 0.2562(4) 0.033(2) Uani 1 1 d . . . . .
H44 H 0.4365 0.6866 0.2724 0.040 Uiso 1 1 calc R . . . .
C45 C 0.3666(3) 0.3536(8) 0.3731(4) 0.045(2) Uani 1 1 d . . . . .
H45A H 0.3610 0.4132 0.3367 0.067 Uiso 1 1 calc GR . . . .
H45B H 0.4088 0.3249 0.3797 0.067 Uiso 1 1 calc GR . . . .
H45C H 0.3577 0.3898 0.4155 0.067 Uiso 1 1 calc GR . . . .
C46 C 0.3340(3) 0.1646(7) 0.2686(4) 0.036(2) Uani 1 1 d . . . . .
H46A H 0.3118 0.0898 0.2576 0.054 Uiso 1 1 calc GR . . . .
H46B H 0.3781 0.1494 0.2740 0.054 Uiso 1 1 calc GR . . . .
H46C H 0.3227 0.2220 0.2317 0.054 Uiso 1 1 calc GR . . . .
C47 C 0.3338(3) 0.1091(7) 0.4169(4) 0.039(2) Uani 1 1 d . . . . .
H47A H 0.3183 0.1328 0.4585 0.059 Uiso 1 1 calc GR . . . .
H47B H 0.3784 0.1002 0.4265 0.059 Uiso 1 1 calc GR . . . .
H47C H 0.3154 0.0330 0.4006 0.059 Uiso 1 1 calc GR . . . .
C48 C 0.1729(3) 0.0942(8) 0.4154(5) 0.051(3) Uani 1 1 d . . . . .
H48A H 0.1614 0.0501 0.3728 0.077 Uiso 1 1 calc GR . . . .
H48B H 0.1392 0.0915 0.4422 0.077 Uiso 1 1 calc GR . . . .
H48C H 0.2094 0.0578 0.4414 0.077 Uiso 1 1 calc GR . . . .
C49 C 0.2158(4) 0.3300(10) 0.4782(4) 0.065(3) Uani 1 1 d . . . . .
H49A H 0.2539 0.2936 0.5003 0.098 Uiso 1 1 calc GR . . . .
H49B H 0.1844 0.3221 0.5079 0.098 Uiso 1 1 calc GR . . . .
H49C H 0.2227 0.4146 0.4697 0.098 Uiso 1 1 calc GR . . . .
C50 C 0.1138(3) 0.3196(9) 0.3627(4) 0.048(3) Uani 1 1 d . . . . .
H50A H 0.1174 0.4067 0.3622 0.072 Uiso 1 1 calc GR . . . .
H50B H 0.0840 0.2963 0.3921 0.072 Uiso 1 1 calc GR . . . .
H50C H 0.1002 0.2908 0.3163 0.072 Uiso 1 1 calc GR . . . .
C51 C 0.0000 0.3720(16) 0.5000 0.093(6) Uani 1 2 d S T P . .
H51 H 0.0000 0.4567 0.5000 0.111 Uiso 1 2 calc RS T P . .
C52 C -0.0430(5) 0.3098(12) 0.4558(6) 0.074(4) Uani 1 1 d . . . . .
H52 H -0.0727 0.3517 0.4252 0.089 Uiso 1 1 calc R . . . .
C53 C -0.0427(4) 0.1885(10) 0.4563(5) 0.054(3) Uani 1 1 d . . . . .
H53 H -0.0726 0.1467 0.4258 0.065 Uiso 1 1 calc R . . . .
C54 C 0.0000 0.1245(12) 0.5000 0.046(3) Uani 1 2 d S T P . .
C55 C 0.0000 -0.0096(14) 0.5000 0.086(5) Uani 1 2 d S T P . .
H55A H -0.0292 -0.0387 0.5287 0.129 Uiso 0.5 1 calc GR . . A -1
H55B H 0.0410 -0.0387 0.5179 0.129 Uiso 0.5 1 calc GR . . A -1
H55C H -0.0119 -0.0387 0.4534 0.129 Uiso 0.5 1 calc GR . . A -1

loop_
_atom_site_aniso_label
_atom_site_aniso_U_11
_atom_site_aniso_U_22
_atom_site_aniso_U_33
_atom_site_aniso_U_23
_atom_site_aniso_U_13
_atom_site_aniso_U_12
Si1 0.0212(9) 0.0352(15) 0.0336(13) 0.0049(11) -0.0007(8) 0.0006(10)
Si2 0.0350(11) 0.0416(16) 0.0251(12) 0.0043(11) 0.0103(9) 0.0018(11)
Mg1 0.0186(11) 0.0357(17) 0.0238(14) 0.0007(13) 0.0046(10) 0.0006(12)
O1 0.022(2) 0.035(3) 0.021(3) 0.003(2) 0.005(2) 0.001(2)
O2 0.023(2) 0.032(3) 0.040(3) 0.007(3) 0.001(2) 0.005(2)
N1 0.023(3) 0.025(4) 0.026(4) 0.007(3) 0.004(2) 0.000(3)
N2 0.016(3) 0.033(4) 0.028(4) 0.000(3) 0.004(2) 0.002(3)
N3 0.019(3) 0.039(4) 0.024(3) 0.003(3) -0.001(2) 0.005(3)
C1 0.018(3) 0.034(5) 0.024(4) 0.003(4) 0.006(3) 0.002(3)
C2 0.020(3) 0.028(5) 0.024(4) 0.000(4) 0.006(3) 0.002(3)
C3 0.019(3) 0.025(5) 0.029(4) 0.004(4) 0.012(3) 0.003(3)
C4 0.014(3) 0.036(5) 0.030(4) -0.001(4) 0.004(3) 0.001(3)
C5 0.022(4) 0.038(5) 0.033(5) -0.007(4) 0.009(3) -0.003(4)
C6 0.015(3) 0.024(4) 0.033(5) -0.002(4) 0.012(3) 0.000(3)
C7 0.024(4) 0.025(5) 0.027(4) 0.000(3) 0.006(3) 0.001(3)
C8 0.021(3) 0.037(5) 0.028(4) 0.002(4) 0.006(3) -0.001(3)
C9 0.018(3) 0.031(5) 0.032(5) 0.007(4) 0.014(3) 0.001(3)
C10 0.034(4) 0.027(5) 0.043(5) 0.003(4) 0.012(4) 0.004(4)
C11 0.021(4) 0.032(5) 0.030(5) 0.002(4) 0.004(3) 0.002(3)
C12 0.027(4) 0.035(5) 0.029(5) 0.003(4) 0.005(3) 0.011(4)
C13 0.043(5) 0.063(7) 0.037(5) -0.005(5) 0.008(4) 0.013(5)
C14 0.052(5) 0.076(8) 0.037(5) -0.009(5) 0.011(4) 0.018(6)
C15 0.037(5) 0.089(8) 0.037(6) 0.013(5) 0.016(4) 0.032(5)
C16 0.033(4) 0.074(8) 0.044(6) 0.016(5) 0.012(4) 0.012(5)
C17 0.022(4) 0.048(6) 0.041(5) 0.009(4) 0.005(3) 0.005(4)
C18 0.028(4) 0.027(5) 0.036(5) 0.005(4) 0.006(3) -0.002(4)
C19 0.031(4) 0.038(5) 0.022(4) 0.003(4) -0.001(3) -0.010(4)
C20 0.030(4) 0.041(6) 0.044(5) 0.001(4) 0.001(4) -0.006(4)
C21 0.035(5) 0.059(7) 0.048(6) -0.005(5) -0.001(4) -0.011(5)
C22 0.056(5) 0.040(7) 0.041(6) -0.004(5) -0.013(4) -0.006(5)
C23 0.043(5) 0.031(5) 0.045(6) 0.000(4) 0.005(4) 0.002(4)
C24 0.032(4) 0.034(6) 0.050(6) -0.004(4) 0.002(4) -0.002(4)
C25 0.023(4) 0.040(5) 0.028(4) 0.004(4) 0.003(3) 0.006(4)
C26 0.019(3) 0.035(5) 0.025(4) 0.003(4) 0.004(3) -0.006(3)
C27 0.020(3) 0.028(5) 0.026(4) 0.000(3) 0.004(3) -0.005(3)
C28 0.029(4) 0.029(5) 0.037(5) 0.013(4) 0.000(3) -0.003(4)
C29 0.027(4) 0.030(5) 0.054(6) -0.007(5) 0.009(4) 0.005(4)
C30 0.040(5) 0.035(6) 0.039(5) -0.010(4) 0.013(4) -0.006(4)
C31 0.038(4) 0.048(6) 0.022(4) -0.002(4) 0.007(3) 0.002(5)
C32 0.028(4) 0.039(5) 0.032(5) -0.003(4) 0.005(3) 0.005(4)
C33 0.014(3) 0.038(5) 0.032(4) 0.008(4) 0.000(3) 0.005(3)
C34 0.020(3) 0.037(5) 0.033(5) 0.009(4) 0.001(3) 0.000(3)
C35 0.017(3) 0.060(7) 0.038(5) 0.013(5) 0.004(3) 0.001(4)
C36 0.018(4) 0.058(7) 0.048(6) 0.030(5) -0.002(3) -0.007(4)
C37 0.025(4) 0.043(6) 0.056(6) 0.012(5) 0.000(4) -0.009(4)
C38 0.026(4) 0.031(5) 0.038(5) 0.001(4) -0.004(3) -0.003(4)
C39 0.017(3) 0.033(5) 0.025(4) 0.003(4) 0.007(3) -0.002(3)
C40 0.019(3) 0.035(5) 0.032(5) 0.002(4) 0.005(3) 0.001(3)
C41 0.024(4) 0.041(6) 0.058(6) 0.004(5) 0.014(4) 0.012(4)
C42 0.025(4) 0.046(6) 0.047(6) 0.013(5) 0.010(4) 0.013(4)
C43 0.025(4) 0.058(7) 0.035(5) 0.004(4) 0.005(3) -0.002(4)
C44 0.022(4) 0.051(6) 0.025(4) 0.004(4) -0.001(3) 0.003(4)
C45 0.027(4) 0.045(6) 0.058(6) 0.002(5) -0.003(4) -0.002(4)
C46 0.018(3) 0.044(6) 0.046(5) 0.005(4) 0.008(3) 0.005(4)
C47 0.028(4) 0.040(6) 0.046(5) 0.011(4) -0.003(3) 0.007(4)
C48 0.040(5) 0.048(6) 0.072(7) 0.011(5) 0.030(4) 0.006(4)
C49 0.081(7) 0.092(9) 0.027(5) -0.009(5) 0.023(5) -0.009(6)
C50 0.039(4) 0.073(7) 0.037(5) 0.020(5) 0.025(4) 0.016(5)
C51 0.125(16) 0.052(12) 0.123(18) 0.000 0.092(14) 0.000
C52 0.072(8) 0.084(11) 0.073(9) 0.019(7) 0.036(6) 0.021(7)
C53 0.053(6) 0.059(8) 0.051(7) 0.009(5) 0.007(5) 0.010(5)
C54 0.042(7) 0.040(9) 0.056(9) 0.000 0.005(6) 0.000
C55 0.078(11) 0.062(12) 0.101(14) 0.000 -0.041(9) 0.000

loop_
_atom_type_symbol
_atom_type_description
_atom_type_scat_dispersion_real
_atom_type_scat_dispersion_imag
_atom_type_scat_source
C C 0.0033 0.0016 'International Tables Vol C Tables 4.2.6.8 and 6.1.1.4'
H H 0.0000 0.0000 'International Tables Vol C Tables 4.2.6.8 and 6.1.1.4'
Mg Mg 0.0486 0.0363 'International Tables Vol C Tables 4.2.6.8 and 6.1.1.4'
N N 0.0061 0.0033 'International Tables Vol C Tables 4.2.6.8 and 6.1.1.4'
O O 0.0106 0.0060 'International Tables Vol C Tables 4.2.6.8 and 6.1.1.4'
Si Si 0.0817 0.0704 'International Tables Vol C Tables 4.2.6.8 and 6.1.1.4'

loop_
_geom_angle_atom_site_label_1
_geom_angle_atom_site_label_2
_geom_angle_atom_site_label_3
_geom_angle
_geom_angle_site_symmetry_1
N3 Si1 Mg1 35.4(2) .
N3 Si1 C45 111.7(3) .
N3 Si1 C46 110.5(3) .
N3 Si1 C47 114.5(3) .
C45 Si1 Mg1 94.5(3) .
C45 Si1 C46 106.1(4) .
C45 Si1 C47 106.7(4) .
C46 Si1 Mg1 87.3(2) .
C46 Si1 C47 106.8(4) .
C47 Si1 Mg1 149.5(2) .
N3 Si2 Mg1 33.42(19) .
N3 Si2 C48 114.7(3) .
N3 Si2 C49 112.6(4) .
N3 Si2 C50 110.7(3) .
C48 Si2 Mg1 132.2(3) .
C49 Si2 Mg1 117.7(3) .
C49 Si2 C48 107.6(5) .
C50 Si2 Mg1 77.9(2) .
C50 Si2 C48 105.0(4) .
C50 Si2 C49 105.5(4) .
Si1 Mg1 Si2 58.06(7) .
O1 Mg1 Si1 89.69(16) .
O1 Mg1 Si2 145.53(17) .
O1 Mg1 N1 96.2(2) .
O1 Mg1 N2 100.9(2) .
O1 Mg1 N3 119.6(2) .
O1 Mg1 C1 23.84(18) .
O1 Mg1 C9 98.8(2) .
N1 Mg1 Si1 115.81(18) .
N1 Mg1 Si2 108.17(18) .
N1 Mg1 C1 78.2(2) .
N1 Mg1 C9 54.8(2) .
N2 Mg1 Si1 160.9(2) .
N2 Mg1 Si2 107.25(17) .
N2 Mg1 N1 79.1(2) .
N2 Mg1 C1 82.3(2) .
N2 Mg1 C9 24.4(2) .
N3 Mg1 Si1 30.10(15) .
N3 Mg1 Si2 28.30(15) .
N3 Mg1 N1 111.9(3) .
N3 Mg1 N2 135.3(2) .
N3 Mg1 C1 141.5(2) .
N3 Mg1 C9 141.3(2) .
C1 Mg1 Si1 111.50(15) .
C1 Mg1 Si2 169.22(16) .
C1 Mg1 C9 75.74(19) .
C9 Mg1 Si1 167.80(18) .
C9 Mg1 Si2 115.02(15) .
C1 O1 Mg1 119.9(4) .
C9 O2 C10 103.7(5) .
C7 N1 Mg1 103.9(4) .
C8 N1 Mg1 110.7(4) .
C8 N1 C7 109.5(5) .
C8 N1 C18 113.8(5) .
C18 N1 Mg1 107.8(4) .
C18 N1 C7 110.8(5) .
C9 N2 Mg1 112.1(5) .
C9 N2 C11 106.8(6) .
C11 N2 Mg1 137.9(5) .
Si1 N3 Mg1 114.5(3) .
Si2 N3 Si1 126.0(3) .
Si2 N3 Mg1 118.3(3) .
O1 C1 Mg1 36.3(3) .
O1 C1 C2 122.3(6) .
O1 C1 C6 119.8(7) .
C2 C1 Mg1 143.9(5) .
C2 C1 C6 117.8(7) .
C6 C1 Mg1 91.8(4) .
C1 C2 C26 119.3(6) .
C3 C2 C1 118.0(6) .
C3 C2 C26 122.3(6) .
C2 C3 H3 118.4 .
C4 C3 C2 123.2(7) .
C4 C3 H3 118.4 .
C3 C4 C25 121.6(7) .
C5 C4 C3 117.5(7) .
C5 C4 C25 120.9(6) .
C4 C5 H5 119.5 .
C6 C5 C4 121.1(7) .
C6 C5 H5 119.5 .
C1 C6 C7 119.0(7) .
C5 C6 C1 120.8(7) .
C5 C6 C7 120.2(7) .
N1 C7 C6 114.2(6) .
N1 C7 H7A 108.7 .
N1 C7 H7B 108.7 .
C6 C7 H7A 108.7 .
C6 C7 H7B 108.7 .
H7A C7 H7B 107.6 .
N1 C8 H8A 110.1 .
N1 C8 H8B 110.1 .
N1 C8 C9 108.0(5) .
H8A C8 H8B 108.4 .
C9 C8 H8A 110.1 .
C9 C8 H8B 110.1 .
O2 C9 Mg1 155.6(5) .
O2 C9 C8 117.6(6) .
N2 C9 Mg1 43.4(4) .
N2 C9 O2 118.8(7) .
N2 C9 C8 123.6(7) .
C8 C9 Mg1 83.0(4) .
O2 C10 H10A 110.9 .
O2 C10 H10B 110.9 .
O2 C10 C11 104.3(6) .
H10A C10 H10B 108.9 .
C11 C10 H10A 110.9 .
C11 C10 H10B 110.9 .
N2 C11 C10 101.7(6) .
N2 C11 H11 110.2 .
N2 C11 C12 110.7(6) .
C10 C11 H11 110.2 .
C12 C11 C10 113.6(6) .
C12 C11 H11 110.2 .
C13 C12 C11 121.0(7) .
C13 C12 C17 118.9(7) .
C17 C12 C11 120.1(7) .
C12 C13 H13 119.6 .
C12 C13 C14 120.7(8) .
C14 C13 H13 119.6 .
C13 C14 H14 119.8 .
C15 C14 C13 120.3(9) .
C15 C14 H14 119.8 .
C14 C15 H15 120.1 .
C14 C15 C16 119.9(8) .
C16 C15 H15 120.1 .
C15 C16 H16 119.7 .
C15 C16 C17 120.5(8) .
C17 C16 H16 119.7 .
C12 C17 H17 120.2 .
C16 C17 C12 119.6(8) .
C16 C17 H17 120.2 .
N1 C18 H18A 108.0 .
N1 C18 H18B 108.0 .
N1 C18 C19 117.0(6) .
H18A C18 H18B 107.3 .
C19 C18 H18A 108.0 .
C19 C18 H18B 108.0 .
C20 C19 C18 121.2(7) .
C20 C19 C24 117.5(8) .
C24 C19 C18 121.1(7) .
C19 C20 H20 119.4 .
C21 C20 C19 121.1(8) .
C21 C20 H20 119.4 .
C20 C21 H21 119.4 .
C20 C21 C22 121.2(8) .
C22 C21 H21 119.4 .
C21 C22 H22 120.8 .
C21 C22 C23 118.3(8) .
C23 C22 H22 120.8 .
C22 C23 H23 119.9 .
C24 C23 C22 120.1(8) .
C24 C23 H23 119.9 .
C19 C24 H24 119.2 .
C23 C24 C19 121.6(7) .
C23 C24 H24 119.2 .
C4 C25 H25A 109.5 .
C4 C25 H25B 109.5 .
C4 C25 H25C 109.5 .
H25A C25 H25B 109.5 .
H25A C25 H25C 109.5 .
H25B C25 H25C 109.5 .
C2 C26 C33 111.9(6) .
C2 C26 C39 113.5(6) .
C27 C26 C2 105.3(5) .
C27 C26 C33 111.8(6) .
C27 C26 C39 112.9(6) .
C33 C26 C39 101.6(5) .
C28 C27 C26 119.8(6) .
C32 C27 C26 123.8(7) .
C32 C27 C28 116.4(7) .
C27 C28 H28 119.9 .
C29 C28 C27 120.1(7) .
C29 C28 H28 119.9 .
C28 C29 H29 118.8 .
C30 C29 C28 122.4(8) .
C30 C29 H29 118.8 .
C29 C30 H30 120.8 .
C29 C30 C31 118.4(7) .
C31 C30 H30 120.8 .
C30 C31 H31 120.1 .
C30 C31 C32 119.7(7) .
C32 C31 H31 120.1 .
C27 C32 C31 122.7(7) .
C27 C32 H32 118.7 .
C31 C32 H32 118.7 .
C34 C33 C26 118.1(7) .
C38 C33 C26 123.1(7) .
C38 C33 C34 118.2(7) .
C33 C34 H34 119.4 .
C33 C34 C35 121.3(8) .
C35 C34 H34 119.4 .
C34 C35 H35 120.3 .
C36 C35 C34 119.4(8) .
C36 C35 H35 120.3 .
C35 C36 H36 120.2 .
C37 C36 C35 119.6(7) .
C37 C36 H36 120.2 .
C36 C37 H37 119.7 .
C36 C37 C38 120.6(9) .
C38 C37 H37 119.7 .
C33 C38 C37 120.9(8) .
C33 C38 H38 119.5 .
C37 C38 H38 119.5 .
C40 C39 C26 123.4(6) .
C40 C39 C44 117.9(7) .
C44 C39 C26 118.6(7) .
C39 C40 H40 119.6 .
C39 C40 C41 120.9(7) .
C41 C40 H40 119.6 .
C40 C41 H41 119.3 .
C42 C41 C40 121.4(8) .
C42 C41 H41 119.3 .
C41 C42 H42 120.6 .
C43 C42 C41 118.8(7) .
C43 C42 H42 120.6 .
C42 C43 H43 119.6 .
C42 C43 C44 120.7(8) .
C44 C43 H43 119.6 .
C39 C44 H44 119.8 .
C43 C44 C39 120.3(8) .
C43 C44 H44 119.8 .
Si1 C45 H45A 109.5 .
Si1 C45 H45B 109.5 .
Si1 C45 H45C 109.5 .
H45A C45 H45B 109.5 .
H45A C45 H45C 109.5 .
H45B C45 H45C 109.5 .
Si1 C46 H46A 109.5 .
Si1 C46 H46B 109.5 .
Si1 C46 H46C 109.5 .
H46A C46 H46B 109.5 .
H46A C46 H46C 109.5 .
H46B C46 H46C 109.5 .
Si1 C47 H47A 109.5 .
Si1 C47 H47B 109.5 .
Si1 C47 H47C 109.5 .
H47A C47 H47B 109.5 .
H47A C47 H47C 109.5 .
H47B C47 H47C 109.5 .
Si2 C48 H48A 109.5 .
Si2 C48 H48B 109.5 .
Si2 C48 H48C 109.5 .
H48A C48 H48B 109.5 .
H48A C48 H48C 109.5 .
H48B C48 H48C 109.5 .
Si2 C49 H49A 109.5 .
Si2 C49 H49B 109.5 .
Si2 C49 H49C 109.5 .
H49A C49 H49B 109.5 .
H49A C49 H49C 109.5 .
H49B C49 H49C 109.5 .
Si2 C50 H50A 109.5 .
Si2 C50 H50B 109.5 .
Si2 C50 H50C 109.5 .
H50A C50 H50B 109.5 .
H50A C50 H50C 109.5 .
H50B C50 H50C 109.5 .
C52 C51 H51 120.3 2_556
C52 C51 H51 120.3 .
C52 C51 C52 119.4(17) 2_556
C51 C52 H52 120.1 .
C53 C52 C51 119.9(14) .
C53 C52 H52 120.1 .
C52 C53 H53 119.2 .
C52 C53 C54 121.6(12) .
C54 C53 H53 119.2 .
C53 C54 C53 117.6(13) 2_556
C53 C54 C55 121.2(7) 2_556
C53 C54 C55 121.2(7) .
C54 C55 H55A 109.5 .
C54 C55 H55B 109.5 .
C54 C55 H55C 109.5 .
H55A C55 H55B 109.5 .
H55A C55 H55C 109.5 .
H55B C55 H55C 109.5 .

loop_
_geom_bond_atom_site_label_1
_geom_bond_atom_site_label_2
_geom_bond_distance
_geom_bond_site_symmetry_2
Si1 Mg1 3.101(3) .
Si1 N3 1.708(5) .
Si1 C45 1.856(8) .
Si1 C46 1.871(8) .
Si1 C47 1.880(8) .
Si2 Mg1 3.157(3) .
Si2 N3 1.700(6) .
Si2 C48 1.872(9) .
Si2 C49 1.867(9) .
Si2 C50 1.864(8) .
Mg1 O1 1.923(5) .
Mg1 N1 2.202(6) .
Mg1 N2 2.120(6) .
Mg1 N3 1.974(6) .
Mg1 C1 2.817(7) .
Mg1 C9 2.856(8) .
O1 C1 1.313(8) .
O2 C9 1.345(8) .
O2 C10 1.461(9) .
N1 C7 1.499(8) .
N1 C8 1.479(8) .
N1 C18 1.495(9) .
N2 C9 1.275(9) .
N2 C11 1.476(9) .
C1 C2 1.415(10) .
C1 C6 1.419(9) .
C2 C3 1.399(9) .
C2 C26 1.546(9) .
C3 H3 0.9500 .
C3 C4 1.393(9) .
C4 C5 1.389(10) .
C4 C25 1.515(9) .
C5 H5 0.9500 .
C5 C6 1.386(10) .
C6 C7 1.506(10) .
C7 H7A 0.9900 .
C7 H7B 0.9900 .
C8 H8A 0.9900 .
C8 H8B 0.9900 .
C8 C9 1.488(10) .
C10 H10A 0.9900 .
C10 H10B 0.9900 .
C10 C11 1.531(10) .
C11 H11 1.0000 .
C11 C12 1.521(9) .
C12 C13 1.379(10) .
C12 C17 1.389(9) .
C13 H13 0.9500 .
C13 C14 1.386(10) .
C14 H14 0.9500 .
C14 C15 1.357(11) .
C15 H15 0.9500 .
C15 C16 1.376(12) .
C16 H16 0.9500 .
C16 C17 1.389(10) .
C17 H17 0.9500 .
C18 H18A 0.9900 .
C18 H18B 0.9900 .
C18 C19 1.504(10) .
C19 C20 1.382(9) .
C19 C24 1.394(10) .
C20 H20 0.9500 .
C20 C21 1.365(11) .
C21 H21 0.9500 .
C21 C22 1.382(11) .
C22 H22 0.9500 .
C22 C23 1.391(10) .
C23 H23 0.9500 .
C23 C24 1.366(11) .
C24 H24 0.9500 .
C25 H25A 0.9800 .
C25 H25B 0.9800 .
C25 H25C 0.9800 .
C26 C27 1.532(9) .
C26 C33 1.551(10) .
C26 C39 1.551(10) .
C27 C28 1.404(10) .
C27 C32 1.379(9) .
C28 H28 0.9500 .
C28 C29 1.386(10) .
C29 H29 0.9500 .
C29 C30 1.354(11) .
C30 H30 0.9500 .
C30 C31 1.380(11) .
C31 H31 0.9500 .
C31 C32 1.388(10) .
C32 H32 0.9500 .
C33 C34 1.386(9) .
C33 C38 1.379(10) .
C34 H34 0.9500 .
C34 C35 1.399(10) .
C35 H35 0.9500 .
C35 C36 1.384(12) .
C36 H36 0.9500 .
C36 C37 1.373(11) .
C37 H37 0.9500 .
C37 C38 1.389(10) .
C38 H38 0.9500 .
C39 C40 1.381(10) .
C39 C44 1.402(9) .
C40 H40 0.9500 .
C40 C41 1.382(10) .
C41 H41 0.9500 .
C41 C42 1.374(11) .
C42 H42 0.9500 .
C42 C43 1.371(11) .
C43 H43 0.9500 .
C43 C44 1.397(10) .
C44 H44 0.9500 .
C45 H45A 0.9800 .
C45 H45B 0.9800 .
C45 H45C 0.9800 .
C46 H46A 0.9800 .
C46 H46B 0.9800 .
C46 H46C 0.9800 .
C47 H47A 0.9800 .
C47 H47B 0.9800 .
C47 H47C 0.9800 .
C48 H48A 0.9800 .
C48 H48B 0.9800 .
C48 H48C 0.9800 .
C49 H49A 0.9800 .
C49 H49B 0.9800 .
C49 H49C 0.9800 .
C50 H50A 0.9800 .
C50 H50B 0.9800 .
C50 H50C 0.9800 .
C51 H51 0.9500 .
C51 C52 1.383(14) 2_556
C51 C52 1.383(14) .
C52 H52 0.9500 .
C52 C53 1.360(14) .
C53 H53 0.9500 .
C53 C54 1.384(11) .
C54 C53 1.384(11) 2_556
C54 C55 1.504(19) .
C55 H55A 0.9800 .
C55 H55B 0.9800 .
C55 H55C 0.9800 .

loop_
_geom_torsion_atom_site_label_1
_geom_torsion_atom_site_label_2
_geom_torsion_atom_site_label_3
_geom_torsion_atom_site_label_4
_geom_torsion
_geom_torsion_site_symmetry_1
_geom_torsion_site_symmetry_4
Mg1 Si1 N3 Si2 -167.2(7) . .
Mg1 Si2 N3 Si1 166.8(7) . .
Mg1 O1 C1 C2 138.9(5) . .
Mg1 O1 C1 C6 -44.0(8) . .
Mg1 N1 C7 C6 -56.3(6) . .
Mg1 N1 C8 C9 20.3(6) . .
Mg1 N1 C18 C19 -167.5(5) . .
Mg1 N2 C9 O2 -158.6(4) . .
Mg1 N2 C9 C8 23.7(8) . .
Mg1 N2 C11 C10 140.8(6) . .
Mg1 N2 C11 C12 -98.2(7) . .
Mg1 C1 C2 C3 -127.2(7) . .
Mg1 C1 C2 C26 45.6(10) . .
Mg1 C1 C6 C5 146.1(6) . .
Mg1 C1 C6 C7 -36.2(6) . .
O1 C1 C2 C3 -168.5(6) . .
O1 C1 C2 C26 4.3(10) . .
O1 C1 C6 C5 170.4(6) . .
O1 C1 C6 C7 -11.9(9) . .
O2 C10 C11 N2 21.2(6) . .
O2 C10 C11 C12 -97.8(7) . .
N1 C8 C9 Mg1 -14.6(5) . .
N1 C8 C9 O2 151.6(5) . .
N1 C8 C9 N2 -30.8(9) . .
N1 C18 C19 C20 -98.6(8) . .
N1 C18 C19 C24 86.0(9) . .
N2 C11 C12 C13 121.9(8) . .
N2 C11 C12 C17 -55.8(9) . .
C1 C2 C3 C4 -6.4(10) . .
C1 C2 C26 C27 -73.2(8) . .
C1 C2 C26 C33 165.1(6) . .
C1 C2 C26 C39 50.8(8) . .
C1 C6 C7 N1 71.8(8) . .
C2 C1 C6 C5 -12.3(9) . .
C2 C1 C6 C7 165.3(6) . .
C2 C3 C4 C5 -4.0(10) . .
C2 C3 C4 C25 175.7(6) . .
C2 C26 C27 C28 -69.3(8) . .
C2 C26 C27 C32 109.5(7) . .
C2 C26 C33 C34 -52.6(8) . .
C2 C26 C33 C38 136.3(6) . .
C2 C26 C39 C40 13.5(9) . .
C2 C26 C39 C44 -171.1(6) . .
C3 C2 C26 C27 99.3(7) . .
C3 C2 C26 C33 -22.4(9) . .
C3 C2 C26 C39 -136.6(6) . .
C3 C4 C5 C6 6.3(10) . .
C4 C5 C6 C1 1.9(10) . .
C4 C5 C6 C7 -175.8(6) . .
C5 C6 C7 N1 -110.5(7) . .
C6 C1 C2 C3 14.3(9) . .
C6 C1 C2 C26 -172.9(6) . .
C7 N1 C8 C9 -93.6(6) . .
C7 N1 C18 C19 -54.5(8) . .
C8 N1 C7 C6 61.9(7) . .
C8 N1 C18 C19 69.4(8) . .
C9 O2 C10 C11 -18.8(6) . .
C9 N2 C11 C10 -16.3(7) . .
C9 N2 C11 C12 104.8(7) . .
C10 O2 C9 Mg1 -27.8(13) . .
C10 O2 C9 N2 9.5(8) . .
C10 O2 C9 C8 -172.7(6) . .
C10 C11 C12 C13 -124.4(8) . .
C10 C11 C12 C17 57.9(10) . .
C11 N2 C9 Mg1 163.6(7) . .
C11 N2 C9 O2 4.9(8) . .
C11 N2 C9 C8 -172.7(6) . .
C11 C12 C13 C14 179.6(8) . .
C11 C12 C17 C16 -179.8(7) . .
C12 C13 C14 C15 1.0(14) . .
C13 C12 C17 C16 2.4(12) . .
C13 C14 C15 C16 1.0(14) . .
C14 C15 C16 C17 -1.3(14) . .
C15 C16 C17 C12 -0.4(13) . .
C17 C12 C13 C14 -2.7(13) . .
C18 N1 C7 C6 -171.8(6) . .
C18 N1 C8 C9 141.9(6) . .
C18 C19 C20 C21 -176.5(8) . .
C18 C19 C24 C23 175.8(7) . .
C19 C20 C21 C22 0.3(14) . .
C20 C19 C24 C23 0.2(12) . .
C20 C21 C22 C23 0.9(14) . .
C21 C22 C23 C24 -1.6(13) . .
C22 C23 C24 C19 1.1(13) . .
C24 C19 C20 C21 -0.9(12) . .
C25 C4 C5 C6 -173.4(6) . .
C26 C2 C3 C4 -179.0(6) . .
C26 C27 C28 C29 -177.3(6) . .
C26 C27 C32 C31 177.4(7) . .
C26 C33 C34 C35 -172.2(6) . .
C26 C33 C38 C37 171.4(6) . .
C26 C39 C40 C41 177.7(6) . .
C26 C39 C44 C43 -179.3(6) . .
C27 C26 C33 C34 -170.5(5) . .
C27 C26 C33 C38 18.4(9) . .
C27 C26 C39 C40 133.3(7) . .
C27 C26 C39 C44 -51.3(8) . .
C27 C28 C29 C30 0.0(11) . .
C28 C27 C32 C31 -3.7(10) . .
C28 C29 C30 C31 -4.1(11) . .
C29 C30 C31 C32 4.2(11) . .
C30 C31 C32 C27 -0.3(11) . .
C32 C27 C28 C29 3.8(10) . .
C33 C26 C27 C28 52.4(8) . .
C33 C26 C27 C32 -128.7(7) . .
C33 C26 C39 C40 -106.8(7) . .
C33 C26 C39 C44 68.6(8) . .
C33 C34 C35 C36 -0.1(10) . .
C34 C33 C38 C37 0.4(10) . .
C34 C35 C36 C37 1.2(11) . .
C35 C36 C37 C38 -1.5(11) . .
C36 C37 C38 C33 0.7(11) . .
C38 C33 C34 C35 -0.7(10) . .
C39 C26 C27 C28 166.3(6) . .
C39 C26 C27 C32 -14.8(9) . .
C39 C26 C33 C34 68.8(7) . .
C39 C26 C33 C38 -102.3(7) . .
C39 C40 C41 C42 0.0(11) . .
C40 C39 C44 C43 -3.6(10) . .
C40 C41 C42 C43 -1.0(12) . .
C41 C42 C43 C44 -0.3(12) . .
C42 C43 C44 C39 2.7(11) . .
C44 C39 C40 C41 2.3(10) . .
C45 Si1 N3 Si2 -101.6(5) . .
C45 Si1 N3 Mg1 65.6(4) . .
C46 Si1 N3 Si2 140.5(5) . .
C46 Si1 N3 Mg1 -52.3(5) . .
C47 Si1 N3 Si2 19.9(6) . .
C47 Si1 N3 Mg1 -173.0(4) . .
C48 Si2 N3 Si1 -63.2(6) . .
C48 Si2 N3 Mg1 130.1(4) . .
C49 Si2 N3 Si1 60.3(6) . .
C49 Si2 N3 Mg1 -106.4(5) . .
C50 Si2 N3 Si1 178.2(5) . .
C50 Si2 N3 Mg1 11.4(5) . .
C51 C52 C53 C54 -0.2(14) . .
C52 C51 C52 C53 0.1(7) 2_556 .
C52 C53 C54 C53 0.1(7) . 2_556
C52 C53 C54 C55 -179.9(7) . .
